data_4118813
loop_
_publ_author_name
'Muhammad Farooq Ibad'
'Peter Langer'
'Fabian Rei\&s'
'Axel Schulz'
'Alexander Villinger'

_publ_contact_author_address
;
Universit\"at Rostock
Institut f\"ur Chemie
Abteilung f\"ur Anorganische Chemie
Albert-Einstein-Strasse 3a 
18059 Rostock
Bundesrepublik Deutschland
;
_publ_contact_author_email
;
axel.schulz@uni-rostock.de, alexander.villinger@uni-rostock.de'
;
_publ_contact_author_fax '+49 (0)381/498-6382'
_publ_contact_author_name 'Axel Schulz, Alexander Villinger'
_publ_contact_author_phone '+49 (0)381/498-6400 or 6403'
_publ_section_title
;
 Catalytic Trimerization of Bis-silylated Diazomethane
;
_journal_name_full 'Journal of the American Chemical Society'
_journal_page_first 17757
_journal_page_last 17768
_journal_paper_doi 10.1021/ja308104k
_journal_volume 134
_journal_year 2012
_chemical_formula_moiety 'C7 H18 N2 Si2'
_chemical_formula_sum 'C7 H18 N2 Si2'
_chemical_formula_weight 186.41
_chemical_name_systematic
;
bis(trimethylsilyl)diazomethane
;
_space_group_IT_number 2
_symmetry_cell_setting triclinic
_symmetry_Int_Tables_number 2
_symmetry_space_group_name_Hall '-P 1'
_symmetry_space_group_name_H-M 'P -1'
_atom_sites_solution_hydrogens geom
_atom_sites_solution_primary direct
_atom_sites_solution_secondary difmap
_audit_author_name 'Villinger, A.'
_audit_creation_method SHELXL-97
_cell_angle_alpha 117.8450(10)
_cell_angle_beta 110.4880(10)
_cell_angle_gamma 91.9870(10)
_cell_formula_units_Z 4
_cell_length_a 9.3503(3)
_cell_length_b 12.6572(4)
_cell_length_c 12.7666(4)
_cell_measurement_reflns_used 9900
_cell_measurement_temperature 173(2)
_cell_measurement_theta_max 59.121
_cell_measurement_theta_min 5.330
_cell_volume 1215.12(7)
_computing_cell_refinement 'Bruker Apex v2.0-2'
_computing_data_collection 'Bruker Apex v2.0-2'
_computing_data_reduction 'Bruker SAINT'
_computing_molecular_graphics 'ORTEP-3 (Farrugia, 1997)'
_computing_publication_material SHELXL-97
_computing_structure_refinement 'SHELXL-97 (Sheldrick, 1997)'
_computing_structure_solution 'SHELXS-97 (Sheldrick, 1997)'
_diffrn_ambient_temperature 173(2)
_diffrn_measured_fraction_theta_full 0.983
_diffrn_measured_fraction_theta_max 0.983
_diffrn_measurement_device_type 'Bruker Kappa Apex II-CCD-diffractometer'
_diffrn_measurement_method 'phi and psi scans'
_diffrn_radiation_monochromator graphite
_diffrn_radiation_source 'sealed tube'
_diffrn_radiation_type MoK\a
_diffrn_radiation_wavelength 0.71073
_diffrn_reflns_av_R_equivalents 0.0318
_diffrn_reflns_av_sigmaI/netI 0.0277
_diffrn_reflns_limit_h_max 11
_diffrn_reflns_limit_h_min -13
_diffrn_reflns_limit_k_max 17
_diffrn_reflns_limit_k_min -17
_diffrn_reflns_limit_l_max 17
_diffrn_reflns_limit_l_min -18
_diffrn_reflns_number 25818
_diffrn_reflns_theta_full 30.19
_diffrn_reflns_theta_max 30.19
_diffrn_reflns_theta_min 1.87
_exptl_absorpt_coefficient_mu 0.247
_exptl_absorpt_correction_T_max 0.9545
_exptl_absorpt_correction_T_min 0.9141
_exptl_absorpt_correction_type multi-scan
_exptl_absorpt_process_details '(SADABS; Sheldrick, 2004)'
_exptl_crystal_colour colourless
_exptl_crystal_density_diffrn 1.019
_exptl_crystal_description block
_exptl_crystal_F_000 408
_exptl_crystal_size_max 0.37
_exptl_crystal_size_mid 0.22
_exptl_crystal_size_min 0.19
_refine_diff_density_max 0.353
_refine_diff_density_min -0.243
_refine_diff_density_rms 0.045
_refine_ls_extinction_method none
_refine_ls_goodness_of_fit_ref 1.052
_refine_ls_hydrogen_treatment constr
_refine_ls_matrix_type full
_refine_ls_number_parameters 211
_refine_ls_number_reflns 7083
_refine_ls_number_restraints 0
_refine_ls_restrained_S_all 1.052
_refine_ls_R_factor_all 0.0493
_refine_ls_R_factor_gt 0.0388
_refine_ls_shift/su_max 0.000
_refine_ls_shift/su_mean 0.000
_refine_ls_structure_factor_coef Fsqd
_refine_ls_weighting_details 'calc w=1/[\s^2^(Fo^2^)+(0.0512P)^2^+0.2747P] where P=(Fo^2^+2Fc^2^)/3'
_refine_ls_weighting_scheme calc
_refine_ls_wR_factor_gt 0.1035
_refine_ls_wR_factor_ref 0.1080
_reflns_number_gt 5852
_reflns_number_total 7083
_reflns_threshold_expression >2\s(I)
_cod_data_source_file ja308104k_si_001_02.cif
_cod_data_source_block av_fi82rd_(me3si)2cnn
_cod_database_code 4118813

loop_
_symmetry_equiv_pos_as_xyz
'x, y, z'
'-x, -y, -z'

loop_
_atom_site_label
_atom_site_type_symbol
_atom_site_fract_x
_atom_site_fract_y
_atom_site_fract_z
_atom_site_U_iso_or_equiv
_atom_site_adp_type
_atom_site_occupancy
_atom_site_symmetry_multiplicity
_atom_site_calc_flag
_atom_site_refinement_flags
Si1 Si 0.63481(5) 0.28116(4) 0.22504(4) 0.04074(10) Uani 1 1 d .
Si2 Si 0.29053(4) 0.31724(3) 0.24919(4) 0.03393(9) Uani 1 1 d .
N1 N 0.49313(14) 0.46482(11) 0.23997(11) 0.0374(2) Uani 1 1 d .
N2 N 0.51072(19) 0.55545(14) 0.24283(16) 0.0550(4) Uani 1 1 d .
C1 C 0.47218(16) 0.35965(12) 0.23579(13) 0.0344(3) Uani 1 1 d .
C2 C 0.8153(2) 0.3721(2) 0.3768(2) 0.0758(6) Uani 1 1 d .
H2A H 0.9017 0.3319 0.3687 0.114 Uiso 1 1 calc R
H2B H 0.7971 0.3776 0.4501 0.114 Uiso 1 1 calc R
H2C H 0.8428 0.4550 0.3921 0.114 Uiso 1 1 calc R
C3 C 0.6749(3) 0.2678(3) 0.0889(3) 0.1006(10) Uani 1 1 d .
H3A H 0.6975 0.3496 0.1003 0.151 Uiso 1 1 calc R
H3B H 0.5829 0.2148 0.0069 0.151 Uiso 1 1 calc R
H3C H 0.7658 0.2319 0.0869 0.151 Uiso 1 1 calc R
C4 C 0.5776(3) 0.1286(2) 0.2040(4) 0.1018(10) Uani 1 1 d .
H4A H 0.4857 0.0778 0.1212 0.153 Uiso 1 1 calc R
H4B H 0.5516 0.1391 0.2757 0.153 Uiso 1 1 calc R
H4C H 0.6652 0.0883 0.2039 0.153 Uiso 1 1 calc R
C5 C 0.3414(2) 0.30721(17) 0.39772(16) 0.0526(4) Uani 1 1 d .
H5A H 0.4093 0.2498 0.3966 0.079 Uiso 1 1 calc R
H5B H 0.2449 0.2778 0.4002 0.079 Uiso 1 1 calc R
H5C H 0.3968 0.3888 0.4749 0.079 Uiso 1 1 calc R
C6 C 0.1644(2) 0.16863(16) 0.10201(17) 0.0540(4) Uani 1 1 d .
H6A H 0.1318 0.1775 0.0253 0.081 Uiso 1 1 calc R
H6B H 0.0711 0.1453 0.1121 0.081 Uiso 1 1 calc R
H6C H 0.2237 0.1048 0.0910 0.081 Uiso 1 1 calc R
C7 C 0.1843(2) 0.44105(17) 0.2608(2) 0.0538(4) Uani 1 1 d .
H7A H 0.2500 0.5194 0.3389 0.081 Uiso 1 1 calc R
H7B H 0.0857 0.4209 0.2659 0.081 Uiso 1 1 calc R
H7C H 0.1612 0.4481 0.1836 0.081 Uiso 1 1 calc R
Si3 Si 0.19781(4) 0.82259(3) 0.26140(4) 0.03218(9) Uani 1 1 d .
Si4 Si -0.15170(4) 0.77192(3) 0.26618(4) 0.03382(9) Uani 1 1 d .
N3 N -0.00849(15) 0.96593(12) 0.27509(14) 0.0426(3) Uani 1 1 d .
N4 N -0.0276(2) 1.05547(16) 0.2782(2) 0.0736(5) Uani 1 1 d .
C8 C 0.01361(15) 0.86340(12) 0.27270(13) 0.0327(3) Uani 1 1 d .
C9 C 0.32680(19) 0.82092(16) 0.40933(15) 0.0493(4) Uani 1 1 d .
H9A H 0.3590 0.9040 0.4856 0.074 Uiso 1 1 calc R
H9B H 0.4202 0.7935 0.3989 0.074 Uiso 1 1 calc R
H9C H 0.2691 0.7644 0.4214 0.074 Uiso 1 1 calc R
C10 C 0.1491(2) 0.66740(14) 0.11672(15) 0.0453(3) Uani 1 1 d .
H10A H 0.0878 0.6080 0.1231 0.068 Uiso 1 1 calc R
H10B H 0.2464 0.6433 0.1128 0.068 Uiso 1 1 calc R
H10C H 0.0873 0.6689 0.0378 0.068 Uiso 1 1 calc R
C11 C 0.2973(2) 0.93990(16) 0.2447(2) 0.0540(4) Uani 1 1 d .
H11A H 0.2288 0.9385 0.1656 0.081 Uiso 1 1 calc R
H11B H 0.3962 0.9214 0.2391 0.081 Uiso 1 1 calc R
H11C H 0.3194 1.0216 0.3207 0.081 Uiso 1 1 calc R
C12 C -0.2623(3) 0.8790(2) 0.3425(2) 0.0683(5) Uani 1 1 d .
H12A H -0.3092 0.9166 0.2908 0.103 Uiso 1 1 calc R
H12B H -0.1906 0.9434 0.4309 0.103 Uiso 1 1 calc R
H12C H -0.3456 0.8336 0.3463 0.103 Uiso 1 1 calc R
C13 C -0.0694(2) 0.6957(2) 0.3595(2) 0.0609(5) Uani 1 1 d .
H13A H -0.1550 0.6507 0.3614 0.091 Uiso 1 1 calc R
H13B H 0.0030 0.7579 0.4486 0.091 Uiso 1 1 calc R
H13C H -0.0125 0.6380 0.3178 0.091 Uiso 1 1 calc R
C14 C -0.2798(2) 0.6559(2) 0.09515(18) 0.0642(5) Uani 1 1 d .
H14A H -0.3727 0.6134 0.0914 0.096 Uiso 1 1 calc R
H14B H -0.2218 0.5961 0.0586 0.096 Uiso 1 1 calc R
H14C H -0.3130 0.6967 0.0447 0.096 Uiso 1 1 calc R

loop_
_atom_site_aniso_label
_atom_site_aniso_U_11
_atom_site_aniso_U_22
_atom_site_aniso_U_33
_atom_site_aniso_U_23
_atom_site_aniso_U_13
_atom_site_aniso_U_12
Si1 0.0377(2) 0.0432(2) 0.0448(2) 0.02279(18) 0.02007(17) 0.01261(17)
Si2 0.03281(19) 0.03560(19) 0.03596(18) 0.02088(16) 0.01345(15) 0.00686(14)
N1 0.0359(6) 0.0380(6) 0.0392(6) 0.0204(5) 0.0157(5) 0.0060(5)
N2 0.0568(9) 0.0482(8) 0.0696(10) 0.0351(7) 0.0294(7) 0.0095(6)
C1 0.0334(6) 0.0349(6) 0.0376(6) 0.0202(5) 0.0153(5) 0.0083(5)
C2 0.0502(11) 0.0890(16) 0.0660(13) 0.0349(12) 0.0072(9) 0.0220(11)
C3 0.1001(19) 0.171(3) 0.0828(16) 0.0784(19) 0.0685(16) 0.080(2)
C4 0.0744(15) 0.0569(13) 0.199(3) 0.0695(18) 0.0748(19) 0.0346(12)
C5 0.0634(11) 0.0582(10) 0.0456(8) 0.0331(8) 0.0235(8) 0.0104(8)
C6 0.0441(9) 0.0488(9) 0.0501(9) 0.0207(7) 0.0077(7) -0.0053(7)
C7 0.0473(9) 0.0554(10) 0.0762(12) 0.0417(9) 0.0314(9) 0.0227(8)
Si3 0.02837(17) 0.02893(17) 0.03572(18) 0.01503(14) 0.01166(14) 0.00804(13)
Si4 0.03033(18) 0.0378(2) 0.03580(19) 0.01986(16) 0.01460(15) 0.01073(14)
N3 0.0372(6) 0.0386(6) 0.0577(8) 0.0261(6) 0.0228(6) 0.0158(5)
N4 0.0693(11) 0.0561(9) 0.1272(16) 0.0595(11) 0.0542(11) 0.0346(8)
C8 0.0288(6) 0.0299(6) 0.0390(6) 0.0170(5) 0.0143(5) 0.0105(5)
C9 0.0415(8) 0.0563(9) 0.0419(8) 0.0229(7) 0.0110(6) 0.0208(7)
C10 0.0511(9) 0.0368(7) 0.0412(7) 0.0148(6) 0.0190(7) 0.0139(6)
C11 0.0438(8) 0.0465(9) 0.0806(12) 0.0371(9) 0.0288(8) 0.0101(7)
C12 0.0611(12) 0.0706(12) 0.0951(15) 0.0435(12) 0.0520(12) 0.0323(10)
C13 0.0521(10) 0.0775(13) 0.0778(13) 0.0584(11) 0.0259(9) 0.0196(9)
C14 0.0497(10) 0.0738(13) 0.0472(9) 0.0225(9) 0.0114(8) -0.0096(9)

loop_
_atom_type_symbol
_atom_type_description
_atom_type_scat_dispersion_real
_atom_type_scat_dispersion_imag
_atom_type_scat_source
C C 0.0033 0.0016 'International Tables Vol C Tables 4.2.6.8 and 6.1.1.4'
H H 0.0000 0.0000 'International Tables Vol C Tables 4.2.6.8 and 6.1.1.4'
N N 0.0061 0.0033 'International Tables Vol C Tables 4.2.6.8 and 6.1.1.4'
Si Si 0.0817 0.0704 'International Tables Vol C Tables 4.2.6.8 and 6.1.1.4'

loop_
_geom_angle_atom_site_label_1
_geom_angle_atom_site_label_2
_geom_angle_atom_site_label_3
_geom_angle
C3 Si1 C2 108.42(13)
C3 Si1 C4 111.80(16)
C2 Si1 C4 108.72(14)
C3 Si1 C1 109.26(9)
C2 Si1 C1 110.06(9)
C4 Si1 C1 108.56(9)
C1 Si2 C5 109.94(7)
C1 Si2 C6 110.26(8)
C5 Si2 C6 110.55(8)
C1 Si2 C7 106.96(7)
C5 Si2 C7 109.77(9)
C6 Si2 C7 109.29(9)
N2 N1 C1 179.60(18)
N1 C1 Si2 115.06(10)
N1 C1 Si1 114.36(10)
Si2 C1 Si1 130.51(8)
Si1 C2 H2A 109.5
Si1 C2 H2B 109.5
H2A C2 H2B 109.5
Si1 C2 H2C 109.5
H2A C2 H2C 109.5
H2B C2 H2C 109.5
Si1 C3 H3A 109.5
Si1 C3 H3B 109.5
H3A C3 H3B 109.5
Si1 C3 H3C 109.5
H3A C3 H3C 109.5
H3B C3 H3C 109.5
Si1 C4 H4A 109.5
Si1 C4 H4B 109.5
H4A C4 H4B 109.5
Si1 C4 H4C 109.5
H4A C4 H4C 109.5
H4B C4 H4C 109.5
Si2 C5 H5A 109.5
Si2 C5 H5B 109.5
H5A C5 H5B 109.5
Si2 C5 H5C 109.5
H5A C5 H5C 109.5
H5B C5 H5C 109.5
Si2 C6 H6A 109.5
Si2 C6 H6B 109.5
H6A C6 H6B 109.5
Si2 C6 H6C 109.5
H6A C6 H6C 109.5
H6B C6 H6C 109.5
Si2 C7 H7A 109.5
Si2 C7 H7B 109.5
H7A C7 H7B 109.5
Si2 C7 H7C 109.5
H7A C7 H7C 109.5
H7B C7 H7C 109.5
C8 Si3 C10 109.03(7)
C8 Si3 C11 107.23(7)
C10 Si3 C11 110.52(8)
C8 Si3 C9 110.67(7)
C10 Si3 C9 108.92(8)
C11 Si3 C9 110.47(9)
C14 Si4 C12 110.68(11)
C14 Si4 C13 110.30(10)
C12 Si4 C13 109.77(10)
C14 Si4 C8 109.69(8)
C12 Si4 C8 107.95(8)
C13 Si4 C8 108.38(7)
N4 N3 C8 179.41(18)
N3 C8 Si3 115.60(10)
N3 C8 Si4 115.58(10)
Si3 C8 Si4 128.57(7)
Si3 C9 H9A 109.5
Si3 C9 H9B 109.5
H9A C9 H9B 109.5
Si3 C9 H9C 109.5
H9A C9 H9C 109.5
H9B C9 H9C 109.5
Si3 C10 H10A 109.5
Si3 C10 H10B 109.5
H10A C10 H10B 109.5
Si3 C10 H10C 109.5
H10A C10 H10C 109.5
H10B C10 H10C 109.5
Si3 C11 H11A 109.5
Si3 C11 H11B 109.5
H11A C11 H11B 109.5
Si3 C11 H11C 109.5
H11A C11 H11C 109.5
H11B C11 H11C 109.5
Si4 C12 H12A 109.5
Si4 C12 H12B 109.5
H12A C12 H12B 109.5
Si4 C12 H12C 109.5
H12A C12 H12C 109.5
H12B C12 H12C 109.5
Si4 C13 H13A 109.5
Si4 C13 H13B 109.5
H13A C13 H13B 109.5
Si4 C13 H13C 109.5
H13A C13 H13C 109.5
H13B C13 H13C 109.5
Si4 C14 H14A 109.5
Si4 C14 H14B 109.5
H14A C14 H14B 109.5
Si4 C14 H14C 109.5
H14A C14 H14C 109.5
H14B C14 H14C 109.5

loop_
_geom_bond_atom_site_label_1
_geom_bond_atom_site_label_2
_geom_bond_distance
Si1 C3 1.837(2)
Si1 C2 1.849(2)
Si1 C4 1.851(2)
Si1 C1 1.8552(14)
Si2 C1 1.8515(14)
Si2 C5 1.8536(15)
Si2 C6 1.8582(17)
Si2 C7 1.8597(17)
N1 N2 1.1349(18)
N1 C1 1.3121(17)
C2 H2A 0.9800
C2 H2B 0.9800
C2 H2C 0.9800
C3 H3A 0.9800
C3 H3B 0.9800
C3 H3C 0.9800
C4 H4A 0.9800
C4 H4B 0.9800
C4 H4C 0.9800
C5 H5A 0.9800
C5 H5B 0.9800
C5 H5C 0.9800
C6 H6A 0.9800
C6 H6B 0.9800
C6 H6C 0.9800
C7 H7A 0.9800
C7 H7B 0.9800
C7 H7C 0.9800
Si3 C8 1.8494(13)
Si3 C10 1.8539(15)
Si3 C11 1.8583(16)
Si3 C9 1.8618(15)
Si4 C14 1.8468(19)
Si4 C12 1.8506(19)
Si4 C13 1.8508(17)
Si4 C8 1.8527(14)
N3 N4 1.1377(19)
N3 C8 1.3090(17)
C9 H9A 0.9800
C9 H9B 0.9800
C9 H9C 0.9800
C10 H10A 0.9800
C10 H10B 0.9800
C10 H10C 0.9800
C11 H11A 0.9800
C11 H11B 0.9800
C11 H11C 0.9800
C12 H12A 0.9800
C12 H12B 0.9800
C12 H12C 0.9800
C13 H13A 0.9800
C13 H13B 0.9800
C13 H13C 0.9800
C14 H14A 0.9800
C14 H14B 0.9800
C14 H14C 0.9800

loop_
_geom_torsion_atom_site_label_1
_geom_torsion_atom_site_label_2
_geom_torsion_atom_site_label_3
_geom_torsion_atom_site_label_4
_geom_torsion
N2 N1 C1 Si2 -84(25)
N2 N1 C1 Si1 98(25)
C5 Si2 C1 N1 -117.59(12)
C6 Si2 C1 N1 120.27(12)
C7 Si2 C1 N1 1.54(13)
C5 Si2 C1 Si1 59.18(12)
C6 Si2 C1 Si1 -62.96(12)
C7 Si2 C1 Si1 178.31(10)
C3 Si1 C1 N1 -52.41(16)
C2 Si1 C1 N1 66.54(14)
C4 Si1 C1 N1 -174.57(15)
C3 Si1 C1 Si2 130.80(15)
C2 Si1 C1 Si2 -110.25(13)
C4 Si1 C1 Si2 8.64(17)
N4 N3 C8 Si3 -113(16)
N4 N3 C8 Si4 72(16)
C10 Si3 C8 N3 -123.57(12)
C11 Si3 C8 N3 -3.90(14)
C9 Si3 C8 N3 116.65(12)
C10 Si3 C8 Si4 50.36(11)
C11 Si3 C8 Si4 170.04(10)
C9 Si3 C8 Si4 -69.42(11)
C14 Si4 C8 N3 93.64(13)
C12 Si4 C8 N3 -27.03(14)
C13 Si4 C8 N3 -145.88(13)
C14 Si4 C8 Si3 -80.29(12)
C12 Si4 C8 Si3 159.03(11)
C13 Si4 C8 Si3 40.19(12)
